data_7135518
loop_
_publ_author_name
'Deka, Rajesh'
'Bhowmick, Toma'
'Orthaber, Andreas'

_publ_section_title
;
 Expect the unexpected - Li<sup>+</sup> migration governing the
 substitution of 7<i>H</i>-benzo[<i>de</i>]anthracene with main-group
 fragments.
;
_journal_issue 6
_journal_name_full 'Chemical communications (Cambridge, England)'
_journal_page_first 1900
_journal_page_last 1904
_journal_paper_doi 10.1039/d5cc05878c
_journal_volume 62
_journal_year 2026
_chemical_formula_moiety 'C35 H39 P'
_chemical_formula_sum 'C35 H39 P'
_chemical_formula_weight 490.63
_space_group_crystal_system monoclinic
_space_group_IT_number 14
_space_group_name_Hall '-P 2yn'
_space_group_name_H-M_alt 'P 1 21/n 1'
_atom_sites_solution_hydrogens geom
_atom_sites_solution_primary dual
_audit_creation_date 2025-06-17
_audit_creation_method
;
Olex2 1.5
(compiled 2023.08.24 svn.re1ec1418 for OlexSys, GUI svn.r6817)
;
_audit_update_record
;
2025-06-17 deposited with the CCDC.	2025-12-17 downloaded from the CCDC.
;
_cell_angle_alpha 90
_cell_angle_beta 97.0692(9)
_cell_angle_gamma 90
_cell_formula_units_Z 4
_cell_length_a 17.72878(19)
_cell_length_b 6.21523(7)
_cell_length_c 25.4446(2)
_cell_measurement_reflns_used 29063
_cell_measurement_temperature 150.00(10)
_cell_measurement_theta_max 78.3030
_cell_measurement_theta_min 2.8660
_cell_volume 2782.39(5)
_computing_cell_refinement 'CrysAlisPro 1.171.43.144a (Rigaku OD, 2024)'
_computing_data_collection 'CrysAlisPro system (CCD 44.108a 64-bit (release 25-04-2025))'
_computing_data_reduction 'CrysAlisPro 1.171.43.144a (Rigaku OD, 2024)'
_computing_molecular_graphics 'Olex2 1.5 (Dolomanov et al., 2009)'
_computing_publication_material 'Olex2 1.5 (Dolomanov et al., 2009)'
_computing_structure_refinement 'SHELXL 2019/3 (Sheldrick, 2015)'
_computing_structure_solution 'SHELXT  (Sheldrick, 2015)'
_diffrn_ambient_environment N~2~
_diffrn_ambient_temperature 150.00(10)
_diffrn_detector 'Hybrid Pixel Array Detector'
_diffrn_detector_area_resol_mean 10.0000
_diffrn_detector_type HyPix
_diffrn_measured_fraction_theta_full 1.000
_diffrn_measured_fraction_theta_max 0.982
_diffrn_measurement_details
;
List of Runs (angles in degrees, time in seconds):

  # Type    Start    End  Width  t~exp~   \w     \q     \k     \f   Frames
#--------------------------------------------------------------------------
  1  \w   -122.00 -33.00   0.50    0.16    --  -48.15 -13.00  65.00  178
  2  \w    -50.00  27.00   0.50    0.16    --  -48.15  13.00-123.00  154
  3  \w    -26.00  44.00   0.50    0.16    --   48.15 -13.00  65.00  140
  4  \w     33.00 122.00   0.50    0.16    --   48.15  13.00-123.00  178
  5  \w   -177.00 -91.00   0.50    0.65    -- -106.00 -13.00  65.00  172
  6  \w     98.00 178.00   0.50    0.65    --  113.25  13.00-123.00  160
  7  \w    -25.00  44.00   0.50    0.16    --   48.15 -38.00   0.00  138
  8  \w    -25.00  44.00   0.50    0.16    --   48.15 -38.00 -60.00  138
  9  \w    -96.00 -33.00   0.50    0.65    -- -106.00  77.00  60.00  126
 10  \w    -73.00 -33.00   0.50    0.65    -- -106.00  61.00 -30.00   80
 11  \w    -96.00 -33.00   0.50    0.65    -- -106.00  77.00 -60.00  126
 12  \w   -112.00 -33.00   0.50    0.65    -- -106.00 125.00 -60.00  158
 13  \w    -96.00 -33.00   0.50    0.65    -- -106.00  77.00  30.00  126
 14  \w   -177.00 -92.00   0.50    0.65    -- -106.00 -15.00   0.00  170
 15  \w    -96.00 -33.00   0.50    0.65    -- -106.00  77.00 -30.00  126
 16  \w    -96.00 -33.00   0.50    0.65    -- -106.00  77.00 -60.00  126
 17  \w    -73.00 -33.00   0.50    0.65    -- -106.00  61.00  30.00   80
 18  \w    -73.00 -33.00   0.50    0.65    -- -106.00  61.00 -60.00   80
 19  \w    -73.00 -33.00   0.50    0.65    -- -106.00  61.00-150.00   80
 20  \w    100.00 178.00   0.50    0.65    --  113.25  15.00 -60.00  156
 21  \w     42.00 111.00   0.50    0.65    --  113.25-125.00-180.00  138
 22  \w     42.00 106.00   0.50    0.65    --  113.25 -95.00-150.00  128
 23  \w     42.00  90.00   0.50    0.65    --  113.25 -77.00 -90.00   96
 24  \w     42.00  90.00   0.50    0.65    --  113.25 -77.00 -30.00   96
 25  \w    101.00 178.00   0.50    0.65    --  113.25  45.00 150.00  154
 26  \w    100.00 178.00   0.50    0.65    --  113.25  15.00 -30.00  156
 27  \w   -120.00 -25.00   0.50    0.16    --  -48.15 -77.00-150.00  190
 28  \w   -120.00 -25.00   0.50    0.16    --  -48.15 -77.00  30.00  190
 29  \w   -120.00 -25.00   0.50    0.16    --  -48.15 -77.00 -60.00  190
 30  \w   -120.00 -25.00   0.50    0.16    --  -48.15 -77.00  60.00  190
 31  \w    -71.00  25.00   0.50    0.16    --  -48.15  77.00 120.00  192
 32  \w   -119.00 -33.00   0.50    0.16    --  -48.15 -57.00 -60.00  172
 33  \w   -120.00 -25.00   0.50    0.16    --  -48.15 -77.00 120.00  190
 34  \w   -177.00 -83.00   0.50    0.65    -- -106.00 -77.00-150.00  188
 35  \w   -177.00 -89.00   0.50    0.65    -- -106.00 -61.00 -90.00  176
 36  \w   -177.00 -83.00   0.50    0.65    -- -106.00 -77.00  30.00  188
 37  \w   -177.00 -83.00   0.50    0.65    -- -106.00 -77.00  90.00  188
 38  \w   -177.00 -89.00   0.50    0.65    -- -106.00 -61.00 150.00  176
 39  \w   -177.00 -89.00   0.50    0.65    -- -106.00 -61.00 -60.00  176
 40  \w   -177.00 -83.00   0.50    0.65    -- -106.00 -77.00   0.00  188
 41  \w   -177.00 -89.00   0.50    0.65    -- -106.00 -61.00-120.00  176
 42  \w   -177.00 -83.00   0.50    0.65    -- -106.00 -77.00 120.00  188
 43  \w    -73.00 -33.00   0.50    0.65    -- -106.00  61.00 120.00   80
 44  \w   -177.00 -83.00   0.50    0.65    -- -106.00 -77.00  60.00  188
 45  \w     42.00 111.00   0.50    0.65    --  113.25-125.00 150.00  138
 46  \w     42.00 106.00   0.50    0.65    --  113.25 -95.00  60.00  128
 47  \w    101.00 178.00   0.50    0.65    --  113.25  30.00 120.00  154
 48  \w   -120.00 -25.00   0.50    0.16    --  -48.15 -77.00-120.00  190
 49  \w   -120.00 -25.00   0.50    0.16    --  -48.15 -77.00 150.00  190
 50  \w   -121.00 -36.00   0.50    0.16    --  -48.15 -38.00  30.00  170
 51  \w   -120.00 -74.00   0.50    0.16    --  -48.15 -77.00   0.00   92
 52  \w    -26.00  37.00   0.50    0.16    --   48.15 -19.00-150.00  126
;
_diffrn_measurement_device 'four-circle diffractometer'
_diffrn_measurement_device_type 'XtaLAB Synergy, Single source at home/near, HyPix'
_diffrn_measurement_method '\w scans'
_diffrn_orient_matrix_type 'CrysAlisPro convention (1999,Acta A55,543-557)'
_diffrn_orient_matrix_UB_11 0.0755724000
_diffrn_orient_matrix_UB_12 0.0360216000
_diffrn_orient_matrix_UB_13 0.0357535000
_diffrn_orient_matrix_UB_21 0.0435651000
_diffrn_orient_matrix_UB_22 -0.0208442000
_diffrn_orient_matrix_UB_23 -0.0485431000
_diffrn_orient_matrix_UB_31 -0.0074418000
_diffrn_orient_matrix_UB_32 0.2443459000
_diffrn_orient_matrix_UB_33 -0.0094230000
_diffrn_radiation_monochromator mirror
_diffrn_radiation_probe x-ray
_diffrn_radiation_type 'Cu K\a'
_diffrn_radiation_wavelength 1.54184
_diffrn_reflns_av_R_equivalents 0.0717
_diffrn_reflns_av_unetI/netI 0.0335
_diffrn_reflns_Laue_measured_fraction_full 1.000
_diffrn_reflns_Laue_measured_fraction_max 0.982
_diffrn_reflns_limit_h_max 22
_diffrn_reflns_limit_h_min -22
_diffrn_reflns_limit_k_max 7
_diffrn_reflns_limit_k_min -6
_diffrn_reflns_limit_l_max 32
_diffrn_reflns_limit_l_min -32
_diffrn_reflns_number 70008
_diffrn_reflns_point_group_measured_fraction_full 1.000
_diffrn_reflns_point_group_measured_fraction_max 0.982
_diffrn_reflns_theta_full 67.684
_diffrn_reflns_theta_max 79.354
_diffrn_reflns_theta_min 2.879
_diffrn_source 'micro-focus sealed X-ray tube'
_diffrn_source_type 'PhotonJet (Cu) X-ray Source'
_exptl_absorpt_coefficient_mu 1.014
_exptl_absorpt_correction_T_max 1.000
_exptl_absorpt_correction_T_min 0.875
_exptl_absorpt_correction_type gaussian
_exptl_absorpt_process_details
;
CrysAlisPro 1.171.43.144a (Rigaku Oxford Diffraction, 2024)
Numerical absorption correction based on gaussian integration over
a multifaceted crystal model
Empirical absorption correction using spherical harmonics,
implemented in SCALE3 ABSPACK scaling algorithm.
;
_exptl_crystal_colour 'clear red'
_exptl_crystal_colour_lustre clear
_exptl_crystal_colour_primary red
_exptl_crystal_density_diffrn 1.171
_exptl_crystal_description plate
_exptl_crystal_F_000 1056
_exptl_crystal_size_max 0.18
_exptl_crystal_size_mid 0.081
_exptl_crystal_size_min 0.044
_refine_diff_density_max 0.226
_refine_diff_density_min -0.241
_refine_diff_density_rms 0.041
_refine_ls_extinction_coef 0.00066(12)
_refine_ls_extinction_expression Fc^*^=kFc[1+0.001xFc^2^\l^3^/sin(2\q)]^-1/4^
_refine_ls_extinction_method 'SHELXL-2019/2 (Sheldrick 2019)'
_refine_ls_goodness_of_fit_ref 1.048
_refine_ls_hydrogen_treatment constr
_refine_ls_matrix_type full
_refine_ls_number_parameters 335
_refine_ls_number_reflns 5916
_refine_ls_number_restraints 0
_refine_ls_restrained_S_all 1.048
_refine_ls_R_factor_all 0.0487
_refine_ls_R_factor_gt 0.0401
_refine_ls_shift/su_max 0.001
_refine_ls_shift/su_mean 0.000
_refine_ls_structure_factor_coef Fsqd
_refine_ls_weighting_details 'w=1/[\s^2^(Fo^2^)+(0.0449P)^2^+1.0439P] where P=(Fo^2^+2Fc^2^)/3'
_refine_ls_weighting_scheme calc
_refine_ls_wR_factor_gt 0.0994
_refine_ls_wR_factor_ref 0.1047
_reflns_Friedel_coverage 0.000
_reflns_number_gt 5050
_reflns_number_total 5916
_reflns_threshold_expression 'I > 2\s(I)'
_cod_data_source_file d5cc05878c2.cif
_cod_data_source_block ao_rd_benzantpc_isomer3_auto
_cod_database_code 7135518
_shelx_shelxl_version_number 2019/3
_chemical_oxdiff_formula 'C35 H39 P1 '
_shelx_space_group_comment
;
The symmetry employed for this shelxl refinement is uniquely defined
by the following loop, which should always be used as a source of
symmetry information in preference to the above space-group names.
They are only intended as comments.
;
_shelx_estimated_absorpt_t_max 0.957
_shelx_estimated_absorpt_t_min 0.839
_olex2_refinement_description
;
1.a Aromatic/amide H refined with riding coordinates:
 C5(H5), C11(H11), C3(H3), C7(H7), C6(H6), C1(H1), C8(H8), C10(H10), C2(H2),
 C22(H22), C9(H9), C20(H20)
1.b Idealised Me refined as rotating group:
 C34(H34A,H34B,H34C), C26(H26A,H26B,H26C), C33(H33A,H33B,H33C), C35(H35A,H35B,
 H35C), C30(H30A,H30B,H30C), C27(H27A,H27B,H27C), C29(H29A,H29B,H29C), C31(H31A,
 H31B,H31C), C25(H25A,H25B,H25C)
;
_olex2_submission_special_instructions 'No special instructions were received'
_oxdiff_exptl_absorpt_empirical_details
;
Empirical correction (ABSPACK) includes:
- Absorption correction using spherical harmonics
- Frame scaling
;
_oxdiff_exptl_absorpt_empirical_full_max 1.328
_oxdiff_exptl_absorpt_empirical_full_min 0.786

loop_
_space_group_symop_operation_xyz
'x, y, z'
'-x+1/2, y+1/2, -z+1/2'
'-x, -y, -z'
'x-1/2, -y-1/2, z-1/2'

loop_
_atom_site_label
_atom_site_type_symbol
_atom_site_fract_x
_atom_site_fract_y
_atom_site_fract_z
_atom_site_U_iso_or_equiv
_atom_site_adp_type
_atom_site_occupancy
_atom_site_site_symmetry_order
_atom_site_calc_flag
_atom_site_refinement_flags_posn
_atom_site_refinement_flags_adp
_atom_site_refinement_flags_occupancy
_atom_site_disorder_assembly
_atom_site_disorder_group
P1 P 0.80591(2) 0.20626(6) -0.00074(2) 0.02723(11) Uani 1 1 d . . . . .
C13 C 0.80827(8) 0.6373(2) 0.14505(5) 0.0252(3) Uani 1 1 d . . . . .
C5 C 0.78240(8) 0.5958(2) 0.04914(5) 0.0277(3) Uani 1 1 d . . . . .
H5 H 0.762783 0.654083 0.015726 0.033 Uiso 1 1 calc R U . . .
C4 C 0.81573(8) 0.3842(2) 0.05112(5) 0.0253(3) Uani 1 1 d . . . . .
C14 C 0.83277(8) 0.6837(3) 0.24099(5) 0.0286(3) Uani 1 1 d . . . . .
C16 C 0.88202(8) 0.3608(2) 0.19948(5) 0.0255(3) Uani 1 1 d . . . . .
C17 C 0.84846(7) 0.4357(2) 0.14897(5) 0.0233(3) Uani 1 1 d . . . . .
C11 C 0.89531(8) 0.4103(3) 0.29853(6) 0.0332(3) Uani 1 1 d . . . . .
H11 H 0.920235 0.275186 0.303465 0.040 Uiso 1 1 calc R U . . .
C3 C 0.90084(8) 0.1283(2) 0.10715(5) 0.0271(3) Uani 1 1 d . . . . .
H3 H 0.908344 0.049181 0.076279 0.033 Uiso 1 1 calc R U . . .
C23 C 0.67449(8) 0.3454(2) -0.06804(5) 0.0253(3) Uani 1 1 d . . . . .
C15 C 0.87092(8) 0.4836(2) 0.24676(5) 0.0276(3) Uani 1 1 d . . . . .
C12 C 0.85583(7) 0.3126(2) 0.10263(5) 0.0239(3) Uani 1 1 d . . . . .
C7 C 0.80251(8) 0.7573(2) 0.18958(5) 0.0271(3) Uani 1 1 d . . . . .
H7 H 0.777718 0.892965 0.186125 0.032 Uiso 1 1 calc R U . . .
C6 C 0.77807(8) 0.7139(2) 0.09314(5) 0.0273(3) Uani 1 1 d . . . . .
H6 H 0.754499 0.851323 0.089878 0.033 Uiso 1 1 calc R U . . .
C1 C 0.92510(8) 0.1717(2) 0.20173(5) 0.0287(3) Uani 1 1 d . . . . .
H1 H 0.947969 0.119988 0.235076 0.034 Uiso 1 1 calc R U . . .
C8 C 0.82352(9) 0.8075(3) 0.28625(6) 0.0341(3) Uani 1 1 d . . . . .
H8 H 0.799744 0.944453 0.282162 0.041 Uiso 1 1 calc R U . . .
C18 C 0.75511(8) 0.3564(2) -0.05720(5) 0.0245(3) Uani 1 1 d . . . . .
C10 C 0.88349(9) 0.5321(3) 0.34209(6) 0.0384(4) Uani 1 1 d . . . . .
H10 H 0.899467 0.478569 0.376645 0.046 Uiso 1 1 calc R U . . .
C2 C 0.93494(8) 0.0589(2) 0.15639(6) 0.0292(3) Uani 1 1 d . . . . .
H2 H 0.965310 -0.067454 0.158813 0.035 Uiso 1 1 calc R U . . .
C34 C 0.61829(10) 0.3149(3) 0.01905(6) 0.0396(4) Uani 1 1 d . . . . .
H34A H 0.667900 0.300824 0.040469 0.059 Uiso 1 1 calc R U . . .
H34B H 0.579587 0.241280 0.036800 0.059 Uiso 1 1 calc R U . . .
H34C H 0.605147 0.467601 0.014758 0.059 Uiso 1 1 calc R U . . .
C22 C 0.63865(8) 0.4606(2) -0.11123(5) 0.0270(3) Uani 1 1 d . . . . .
H22 H 0.584748 0.456669 -0.117822 0.032 Uiso 1 1 calc R U . . .
C21 C 0.67787(8) 0.5801(2) -0.14487(5) 0.0276(3) Uani 1 1 d . . . . .
C19 C 0.79713(8) 0.4719(2) -0.09272(5) 0.0257(3) Uani 1 1 d . . . . .
C9 C 0.84839(9) 0.7326(3) 0.33599(6) 0.0395(4) Uani 1 1 d . . . . .
H9 H 0.841734 0.816973 0.366206 0.047 Uiso 1 1 calc R U . . .
C20 C 0.75620(8) 0.5809(2) -0.13486(5) 0.0287(3) Uani 1 1 d . . . . .
H20 H 0.783820 0.660429 -0.158025 0.034 Uiso 1 1 calc R U . . .
C24 C 0.88522(8) 0.4859(3) -0.08813(6) 0.0298(3) Uani 1 1 d . . . . .
C26 C 0.91660(9) 0.6315(3) -0.04165(6) 0.0348(3) Uani 1 1 d . . . . .
H26A H 0.890401 0.770564 -0.044795 0.052 Uiso 1 1 calc R U . . .
H26B H 0.971190 0.653693 -0.042361 0.052 Uiso 1 1 calc R U . . .
H26C H 0.908202 0.562913 -0.008175 0.052 Uiso 1 1 calc R U . . .
C32 C 0.62176(8) 0.2134(3) -0.03548(5) 0.0300(3) Uani 1 1 d . . . . .
C28 C 0.63767(9) 0.7006(3) -0.19302(6) 0.0344(3) Uani 1 1 d . . . . .
C33 C 0.53949(9) 0.2069(3) -0.06277(7) 0.0435(4) Uani 1 1 d . . . . .
H33A H 0.518029 0.352330 -0.064005 0.065 Uiso 1 1 calc R U . . .
H33B H 0.509105 0.112386 -0.042804 0.065 Uiso 1 1 calc R U . . .
H33C H 0.538885 0.151677 -0.098898 0.065 Uiso 1 1 calc R U . . .
C35 C 0.64680(10) -0.0222(3) -0.02952(7) 0.0416(4) Uani 1 1 d . . . . .
H35A H 0.649793 -0.084200 -0.064617 0.062 Uiso 1 1 calc R U . . .
H35B H 0.609811 -0.103005 -0.011740 0.062 Uiso 1 1 calc R U . . .
H35C H 0.696831 -0.029981 -0.008406 0.062 Uiso 1 1 calc R U . . .
C30 C 0.65890(12) 0.9393(3) -0.18990(7) 0.0463(4) Uani 1 1 d . . . . .
H30A H 0.640040 1.004009 -0.158907 0.070 Uiso 1 1 calc R U . . .
H30B H 0.635958 1.012624 -0.222053 0.070 Uiso 1 1 calc R U . . .
H30C H 0.714306 0.954177 -0.186751 0.070 Uiso 1 1 calc R U . . .
C27 C 0.91234(9) 0.5859(3) -0.13802(6) 0.0408(4) Uani 1 1 d . . . . .
H27A H 0.890997 0.504479 -0.169352 0.061 Uiso 1 1 calc R U . . .
H27B H 0.967964 0.580873 -0.134909 0.061 Uiso 1 1 calc R U . . .
H27C H 0.895300 0.735745 -0.141491 0.061 Uiso 1 1 calc R U . . .
C29 C 0.66347(16) 0.6046(4) -0.24315(7) 0.0669(7) Uani 1 1 d . . . . .
H29A H 0.718834 0.616885 -0.241428 0.100 Uiso 1 1 calc R U . . .
H29B H 0.639323 0.682830 -0.274201 0.100 Uiso 1 1 calc R U . . .
H29C H 0.648812 0.452651 -0.245974 0.100 Uiso 1 1 calc R U . . .
C31 C 0.55144(11) 0.6859(4) -0.19608(9) 0.0611(6) Uani 1 1 d . . . . .
H31A H 0.535742 0.534987 -0.199856 0.092 Uiso 1 1 calc R U . . .
H31B H 0.528044 0.768077 -0.226703 0.092 Uiso 1 1 calc R U . . .
H31C H 0.535093 0.745330 -0.163640 0.092 Uiso 1 1 calc R U . . .
C25 C 0.92298(10) 0.2631(3) -0.08273(7) 0.0417(4) Uani 1 1 d . . . . .
H25A H 0.913972 0.198141 -0.048961 0.063 Uiso 1 1 calc R U . . .
H25B H 0.977787 0.278233 -0.083812 0.063 Uiso 1 1 calc R U . . .
H25C H 0.901252 0.170785 -0.111969 0.063 Uiso 1 1 calc R U . . .

loop_
_atom_site_aniso_label
_atom_site_aniso_U_11
_atom_site_aniso_U_22
_atom_site_aniso_U_33
_atom_site_aniso_U_23
_atom_site_aniso_U_13
_atom_site_aniso_U_12
P1 0.0367(2) 0.02401(19) 0.02017(17) 0.00045(13) 0.00038(13) 0.00236(15)
C13 0.0280(7) 0.0251(7) 0.0224(6) 0.0012(5) 0.0029(5) -0.0025(5)
C5 0.0353(7) 0.0259(7) 0.0212(6) 0.0025(5) 0.0008(5) 0.0001(6)
C4 0.0287(7) 0.0264(7) 0.0212(6) 0.0026(5) 0.0039(5) -0.0009(5)
C14 0.0284(7) 0.0348(8) 0.0230(6) -0.0021(6) 0.0041(5) -0.0030(6)
C16 0.0259(6) 0.0290(7) 0.0217(6) 0.0022(5) 0.0025(5) -0.0032(5)
C17 0.0247(6) 0.0236(7) 0.0215(6) 0.0011(5) 0.0030(5) -0.0028(5)
C11 0.0319(7) 0.0429(9) 0.0245(7) 0.0020(6) 0.0020(6) 0.0025(7)
C3 0.0292(7) 0.0272(7) 0.0251(6) -0.0004(5) 0.0038(5) -0.0005(6)
C23 0.0332(7) 0.0237(7) 0.0192(6) -0.0021(5) 0.0044(5) -0.0018(5)
C15 0.0263(6) 0.0345(8) 0.0219(6) 0.0008(6) 0.0022(5) -0.0023(6)
C12 0.0265(6) 0.0233(7) 0.0222(6) 0.0022(5) 0.0035(5) -0.0023(5)
C7 0.0291(7) 0.0265(7) 0.0257(7) 0.0000(5) 0.0035(5) 0.0004(6)
C6 0.0337(7) 0.0219(7) 0.0259(7) 0.0021(5) 0.0024(5) 0.0014(6)
C1 0.0292(7) 0.0322(8) 0.0238(6) 0.0051(6) -0.0001(5) 0.0000(6)
C8 0.0342(8) 0.0401(9) 0.0281(7) -0.0057(6) 0.0041(6) 0.0023(7)
C18 0.0329(7) 0.0228(7) 0.0175(6) -0.0016(5) 0.0019(5) 0.0011(5)
C10 0.0362(8) 0.0581(11) 0.0205(7) 0.0006(7) 0.0014(6) 0.0032(8)
C2 0.0299(7) 0.0278(7) 0.0297(7) 0.0035(6) 0.0023(5) 0.0030(6)
C34 0.0467(9) 0.0464(10) 0.0280(7) -0.0024(7) 0.0145(7) -0.0097(8)
C22 0.0285(7) 0.0282(7) 0.0238(6) -0.0009(5) 0.0019(5) -0.0007(6)
C21 0.0359(7) 0.0267(7) 0.0199(6) 0.0000(5) 0.0024(5) 0.0017(6)
C19 0.0316(7) 0.0241(7) 0.0217(6) -0.0022(5) 0.0038(5) -0.0015(6)
C9 0.0376(8) 0.0575(11) 0.0232(7) -0.0081(7) 0.0033(6) 0.0043(8)
C20 0.0350(7) 0.0287(7) 0.0230(6) 0.0034(5) 0.0067(5) -0.0027(6)
C24 0.0306(7) 0.0318(8) 0.0274(7) -0.0009(6) 0.0048(6) -0.0021(6)
C26 0.0344(8) 0.0363(9) 0.0330(7) -0.0024(6) 0.0016(6) -0.0043(7)
C32 0.0350(7) 0.0317(8) 0.0238(7) 0.0006(6) 0.0059(5) -0.0055(6)
C28 0.0452(9) 0.0332(8) 0.0239(7) 0.0045(6) -0.0002(6) 0.0058(7)
C33 0.0359(8) 0.0586(11) 0.0369(8) 0.0079(8) 0.0071(7) -0.0132(8)
C35 0.0503(10) 0.0303(9) 0.0454(9) 0.0041(7) 0.0104(7) -0.0087(7)
C30 0.0628(11) 0.0370(10) 0.0386(9) 0.0125(7) 0.0038(8) 0.0029(8)
C27 0.0345(8) 0.0552(11) 0.0340(8) 0.0006(7) 0.0092(6) -0.0097(8)
C29 0.1131(19) 0.0635(14) 0.0217(8) 0.0014(8) -0.0013(9) 0.0384(13)
C31 0.0471(11) 0.0672(14) 0.0632(13) 0.0297(11) -0.0167(9) 0.0003(10)
C25 0.0369(8) 0.0376(9) 0.0525(10) -0.0054(8) 0.0124(7) 0.0042(7)

loop_
_atom_type_symbol
_atom_type_description
_atom_type_scat_dispersion_real
_atom_type_scat_dispersion_imag
_atom_type_scat_source
C C 0.0181 0.0091 'International Tables Vol C Tables 4.2.6.8 and 6.1.1.4'
H H 0.0000 0.0000 'International Tables Vol C Tables 4.2.6.8 and 6.1.1.4'
P P 0.2955 0.4335 'International Tables Vol C Tables 4.2.6.8 and 6.1.1.4'

loop_
_exptl_crystal_face_index_h
_exptl_crystal_face_index_k
_exptl_crystal_face_index_l
_exptl_crystal_face_perp_dist
-1 2 0 0.0874
1 -2 0 0.0893
0 0 -1 0.0335
0 0 1 0.0405
0 1 0 0.0901
0 -1 0 0.0901
1 0 2 0.0220
-1 0 -2 0.0353
-2 0 -1 0.0352
2 0 1 0.0087
-2 0 1 0.0366
2 0 -1 0.0113

loop_
_geom_angle_atom_site_label_1
_geom_angle_atom_site_label_2
_geom_angle_atom_site_label_3
_geom_angle
_geom_angle_site_symmetry_1
_geom_angle_site_symmetry_3
_geom_angle_publ_flag
C4 P1 C18 105.41(6) . . ?
C17 C13 C6 118.38(12) . . ?
C7 C13 C17 120.21(12) . . ?
C7 C13 C6 121.33(13) . . ?
C4 C5 H5 118.9 . . ?
C6 C5 H5 118.9 . . ?
C6 C5 C4 122.21(13) . . ?
C5 C4 P1 124.05(10) . . ?
C5 C4 C12 117.11(12) . . ?
C12 C4 P1 118.66(11) . . ?
C15 C14 C7 119.87(13) . . ?
C8 C14 C15 119.79(13) . . ?
C8 C14 C7 120.32(14) . . ?
C17 C16 C15 119.28(13) . . ?
C1 C16 C17 118.44(13) . . ?
C1 C16 C15 122.29(12) . . ?
C16 C17 C13 119.66(12) . . ?
C12 C17 C13 120.35(12) . . ?
C12 C17 C16 119.99(13) . . ?
C15 C11 H11 119.5 . . ?
C10 C11 H11 119.5 . . ?
C10 C11 C15 120.93(15) . . ?
C12 C3 H3 119.6 . . ?
C2 C3 H3 119.6 . . ?
C2 C3 C12 120.71(13) . . ?
C18 C23 C32 125.21(12) . . ?
C22 C23 C18 118.44(12) . . ?
C22 C23 C32 116.35(12) . . ?
C14 C15 C16 119.06(12) . . ?
C11 C15 C14 117.93(13) . . ?
C11 C15 C16 123.00(14) . . ?
C17 C12 C4 119.22(12) . . ?
C3 C12 C4 121.89(12) . . ?
C3 C12 C17 118.89(12) . . ?
C13 C7 C14 121.70(14) . . ?
C13 C7 H7 119.1 . . ?
C14 C7 H7 119.1 . . ?
C13 C6 H6 119.1 . . ?
C5 C6 C13 121.83(13) . . ?
C5 C6 H6 119.1 . . ?
C16 C1 H1 119.4 . . ?
C2 C1 C16 121.14(13) . . ?
C2 C1 H1 119.4 . . ?
C14 C8 H8 119.6 . . ?
C9 C8 C14 120.81(15) . . ?
C9 C8 H8 119.6 . . ?
C23 C18 P1 120.47(10) . . ?
C23 C18 C19 119.30(12) . . ?
C19 C18 P1 120.06(10) . . ?
C11 C10 H10 119.6 . . ?
C11 C10 C9 120.75(14) . . ?
C9 C10 H10 119.6 . . ?
C3 C2 H2 119.7 . . ?
C1 C2 C3 120.68(14) . . ?
C1 C2 H2 119.7 . . ?
H34A C34 H34B 109.5 . . ?
H34A C34 H34C 109.5 . . ?
H34B C34 H34C 109.5 . . ?
C32 C34 H34A 109.5 . . ?
C32 C34 H34B 109.5 . . ?
C32 C34 H34C 109.5 . . ?
C23 C22 H22 118.4 . . ?
C21 C22 C23 123.18(13) . . ?
C21 C22 H22 118.4 . . ?
C22 C21 C28 122.45(13) . . ?
C20 C21 C22 117.29(13) . . ?
C20 C21 C28 120.22(13) . . ?
C18 C19 C24 125.19(12) . . ?
C20 C19 C18 117.83(13) . . ?
C20 C19 C24 116.98(12) . . ?
C8 C9 C10 119.71(15) . . ?
C8 C9 H9 120.1 . . ?
C10 C9 H9 120.1 . . ?
C21 C20 C19 123.82(13) . . ?
C21 C20 H20 118.1 . . ?
C19 C20 H20 118.1 . . ?
C26 C24 C19 110.84(12) . . ?
C26 C24 C27 106.02(13) . . ?
C27 C24 C19 111.89(12) . . ?
C25 C24 C19 112.26(12) . . ?
C25 C24 C26 110.43(13) . . ?
C25 C24 C27 105.08(13) . . ?
C24 C26 H26A 109.5 . . ?
C24 C26 H26B 109.5 . . ?
C24 C26 H26C 109.5 . . ?
H26A C26 H26B 109.5 . . ?
H26A C26 H26C 109.5 . . ?
H26B C26 H26C 109.5 . . ?
C34 C32 C23 111.00(12) . . ?
C34 C32 C33 106.16(13) . . ?
C33 C32 C23 111.85(12) . . ?
C35 C32 C23 111.75(12) . . ?
C35 C32 C34 110.33(13) . . ?
C35 C32 C33 105.48(14) . . ?
C30 C28 C21 110.16(13) . . ?
C29 C28 C21 108.57(13) . . ?
C29 C28 C30 108.94(16) . . ?
C31 C28 C21 112.09(14) . . ?
C31 C28 C30 107.43(15) . . ?
C31 C28 C29 109.60(17) . . ?
C32 C33 H33A 109.5 . . ?
C32 C33 H33B 109.5 . . ?
C32 C33 H33C 109.5 . . ?
H33A C33 H33B 109.5 . . ?
H33A C33 H33C 109.5 . . ?
H33B C33 H33C 109.5 . . ?
C32 C35 H35A 109.5 . . ?
C32 C35 H35B 109.5 . . ?
C32 C35 H35C 109.5 . . ?
H35A C35 H35B 109.5 . . ?
H35A C35 H35C 109.5 . . ?
H35B C35 H35C 109.5 . . ?
C28 C30 H30A 109.5 . . ?
C28 C30 H30B 109.5 . . ?
C28 C30 H30C 109.5 . . ?
H30A C30 H30B 109.5 . . ?
H30A C30 H30C 109.5 . . ?
H30B C30 H30C 109.5 . . ?
C24 C27 H27A 109.5 . . ?
C24 C27 H27B 109.5 . . ?
C24 C27 H27C 109.5 . . ?
H27A C27 H27B 109.5 . . ?
H27A C27 H27C 109.5 . . ?
H27B C27 H27C 109.5 . . ?
C28 C29 H29A 109.5 . . ?
C28 C29 H29B 109.5 . . ?
C28 C29 H29C 109.5 . . ?
H29A C29 H29B 109.5 . . ?
H29A C29 H29C 109.5 . . ?
H29B C29 H29C 109.5 . . ?
C28 C31 H31A 109.5 . . ?
C28 C31 H31B 109.5 . . ?
C28 C31 H31C 109.5 . . ?
H31A C31 H31B 109.5 . . ?
H31A C31 H31C 109.5 . . ?
H31B C31 H31C 109.5 . . ?
C24 C25 H25A 109.5 . . ?
C24 C25 H25B 109.5 . . ?
C24 C25 H25C 109.5 . . ?
H25A C25 H25B 109.5 . . ?
H25A C25 H25C 109.5 . . ?
H25B C25 H25C 109.5 . . ?

loop_
_geom_bond_atom_site_label_1
_geom_bond_atom_site_label_2
_geom_bond_distance
_geom_bond_site_symmetry_2
_geom_bond_publ_flag
P1 C4 1.7142(14) . ?
P1 C18 1.8512(14) . ?
C13 C17 1.439(2) . ?
C13 C7 1.3706(19) . ?
C13 C6 1.4435(18) . ?
C5 H5 0.9500 . ?
C5 C4 1.440(2) . ?
C5 C6 1.349(2) . ?
C4 C12 1.4804(18) . ?
C14 C15 1.415(2) . ?
C14 C7 1.4269(19) . ?
C14 C8 1.411(2) . ?
C16 C17 1.4263(18) . ?
C16 C15 1.4580(19) . ?
C16 C1 1.399(2) . ?
C17 C12 1.4251(18) . ?
C11 H11 0.9500 . ?
C11 C15 1.4105(19) . ?
C11 C10 1.379(2) . ?
C3 H3 0.9500 . ?
C3 C12 1.393(2) . ?
C3 C2 1.3910(19) . ?
C23 C18 1.424(2) . ?
C23 C22 1.3974(19) . ?
C23 C32 1.5568(19) . ?
C7 H7 0.9500 . ?
C6 H6 0.9500 . ?
C1 H1 0.9500 . ?
C1 C2 1.379(2) . ?
C8 H8 0.9500 . ?
C8 C9 1.370(2) . ?
C18 C19 1.4329(19) . ?
C10 H10 0.9500 . ?
C10 C9 1.393(3) . ?
C2 H2 0.9500 . ?
C34 H34A 0.9800 . ?
C34 H34B 0.9800 . ?
C34 H34C 0.9800 . ?
C34 C32 1.532(2) . ?
C22 H22 0.9500 . ?
C22 C21 1.384(2) . ?
C21 C20 1.381(2) . ?
C21 C28 1.5345(19) . ?
C19 C20 1.394(2) . ?
C19 C24 1.554(2) . ?
C9 H9 0.9500 . ?
C20 H20 0.9500 . ?
C24 C26 1.538(2) . ?
C24 C27 1.542(2) . ?
C24 C25 1.537(2) . ?
C26 H26A 0.9800 . ?
C26 H26B 0.9800 . ?
C26 H26C 0.9800 . ?
C32 C33 1.537(2) . ?
C32 C35 1.532(2) . ?
C28 C30 1.530(2) . ?
C28 C29 1.528(2) . ?
C28 C31 1.524(3) . ?
C33 H33A 0.9800 . ?
C33 H33B 0.9800 . ?
C33 H33C 0.9800 . ?
C35 H35A 0.9800 . ?
C35 H35B 0.9800 . ?
C35 H35C 0.9800 . ?
C30 H30A 0.9800 . ?
C30 H30B 0.9800 . ?
C30 H30C 0.9800 . ?
C27 H27A 0.9800 . ?
C27 H27B 0.9800 . ?
C27 H27C 0.9800 . ?
C29 H29A 0.9800 . ?
C29 H29B 0.9800 . ?
C29 H29C 0.9800 . ?
C31 H31A 0.9800 . ?
C31 H31B 0.9800 . ?
C31 H31C 0.9800 . ?
C25 H25A 0.9800 . ?
C25 H25B 0.9800 . ?
C25 H25C 0.9800 . ?

loop_
_geom_torsion_atom_site_label_1
_geom_torsion_atom_site_label_2
_geom_torsion_atom_site_label_3
_geom_torsion_atom_site_label_4
_geom_torsion
_geom_torsion_site_symmetry_1
_geom_torsion_site_symmetry_2
_geom_torsion_site_symmetry_3
_geom_torsion_site_symmetry_4
_geom_torsion_publ_flag
P1 C4 C12 C17 -164.59(10) . . . . ?
P1 C4 C12 C3 15.59(18) . . . . ?
P1 C18 C19 C20 179.50(10) . . . . ?
P1 C18 C19 C24 -0.53(19) . . . . ?
C13 C17 C12 C4 -5.60(19) . . . . ?
C13 C17 C12 C3 174.22(12) . . . . ?
C5 C4 C12 C17 10.88(19) . . . . ?
C5 C4 C12 C3 -168.94(13) . . . . ?
C4 P1 C18 C23 -93.43(12) . . . . ?
C4 P1 C18 C19 91.21(12) . . . . ?
C4 C5 C6 C13 1.4(2) . . . . ?
C14 C8 C9 C10 0.2(2) . . . . ?
C16 C17 C12 C4 175.36(12) . . . . ?
C16 C17 C12 C3 -4.81(19) . . . . ?
C16 C1 C2 C3 -1.3(2) . . . . ?
C17 C13 C7 C14 -2.7(2) . . . . ?
C17 C13 C6 C5 4.3(2) . . . . ?
C17 C16 C15 C14 -5.5(2) . . . . ?
C17 C16 C15 C11 173.30(13) . . . . ?
C17 C16 C1 C2 -0.2(2) . . . . ?
C11 C10 C9 C8 1.7(3) . . . . ?
C23 C18 C19 C20 4.10(19) . . . . ?
C23 C18 C19 C24 -175.93(13) . . . . ?
C23 C22 C21 C20 0.8(2) . . . . ?
C23 C22 C21 C28 178.28(13) . . . . ?
C15 C14 C7 C13 1.0(2) . . . . ?
C15 C14 C8 C9 -2.6(2) . . . . ?
C15 C16 C17 C13 3.83(19) . . . . ?
C15 C16 C17 C12 -177.14(12) . . . . ?
C15 C16 C1 C2 -179.78(13) . . . . ?
C15 C11 C10 C9 -1.2(2) . . . . ?
C12 C3 C2 C1 -0.3(2) . . . . ?
C7 C13 C17 C16 0.3(2) . . . . ?
C7 C13 C17 C12 -178.78(13) . . . . ?
C7 C13 C6 C5 -178.96(14) . . . . ?
C7 C14 C15 C16 3.1(2) . . . . ?
C7 C14 C15 C11 -175.72(13) . . . . ?
C7 C14 C8 C9 176.13(14) . . . . ?
C6 C13 C17 C16 177.06(12) . . . . ?
C6 C13 C17 C12 -1.97(19) . . . . ?
C6 C13 C7 C14 -179.45(13) . . . . ?
C6 C5 C4 P1 166.24(12) . . . . ?
C6 C5 C4 C12 -9.0(2) . . . . ?
C1 C16 C17 C13 -175.75(13) . . . . ?
C1 C16 C17 C12 3.29(19) . . . . ?
C1 C16 C15 C14 174.08(13) . . . . ?
C1 C16 C15 C11 -7.1(2) . . . . ?
C8 C14 C15 C16 -178.14(13) . . . . ?
C8 C14 C15 C11 3.0(2) . . . . ?
C8 C14 C7 C13 -177.72(14) . . . . ?
C18 P1 C4 C5 5.85(14) . . . . ?
C18 P1 C4 C12 -179.02(10) . . . . ?
C18 C23 C22 C21 1.9(2) . . . . ?
C18 C23 C32 C34 70.82(18) . . . . ?
C18 C23 C32 C33 -170.81(14) . . . . ?
C18 C23 C32 C35 -52.81(18) . . . . ?
C18 C19 C20 C21 -1.4(2) . . . . ?
C18 C19 C24 C26 -72.60(18) . . . . ?
C18 C19 C24 C27 169.29(14) . . . . ?
C18 C19 C24 C25 51.42(18) . . . . ?
C10 C11 C15 C14 -1.2(2) . . . . ?
C10 C11 C15 C16 -179.95(14) . . . . ?
C2 C3 C12 C4 -176.88(13) . . . . ?
C2 C3 C12 C17 3.3(2) . . . . ?
C22 C23 C18 P1 -179.69(10) . . . . ?
C22 C23 C18 C19 -4.31(19) . . . . ?
C22 C23 C32 C34 -109.34(15) . . . . ?
C22 C23 C32 C33 9.03(19) . . . . ?
C22 C23 C32 C35 127.03(14) . . . . ?
C22 C21 C20 C19 -1.0(2) . . . . ?
C22 C21 C28 C30 123.97(16) . . . . ?
C22 C21 C28 C29 -116.81(18) . . . . ?
C22 C21 C28 C31 4.4(2) . . . . ?
C20 C21 C28 C30 -58.64(19) . . . . ?
C20 C21 C28 C29 60.6(2) . . . . ?
C20 C21 C28 C31 -178.20(16) . . . . ?
C20 C19 C24 C26 107.38(15) . . . . ?
C20 C19 C24 C27 -10.74(19) . . . . ?
C20 C19 C24 C25 -128.61(14) . . . . ?
C24 C19 C20 C21 178.60(13) . . . . ?
C32 C23 C18 P1 0.14(19) . . . . ?
C32 C23 C18 C19 175.53(13) . . . . ?
C32 C23 C22 C21 -178.00(13) . . . . ?
C28 C21 C20 C19 -178.56(14) . . . . ?

loop_
_exptl_oxdiff_crystal_face_indexfrac_h
_exptl_oxdiff_crystal_face_indexfrac_k
_exptl_oxdiff_crystal_face_indexfrac_l
_exptl_oxdiff_crystal_face_x
_exptl_oxdiff_crystal_face_y
_exptl_oxdiff_crystal_face_z
-1.0032 2.0004 0.0024 -0.0037 -0.0855 0.4962
1.0032 -2.0004 -0.0024 0.0037 0.0855 -0.4962
-0.0015 -0.0002 -1.0001 -0.0359 0.0485 0.0094
0.0015 0.0002 1.0001 0.0359 -0.0485 -0.0094
-0.0007 1.0004 0.0002 0.0360 -0.0209 0.2444
0.0007 -1.0004 -0.0002 -0.0360 0.0209 -0.2444
1.0047 0.0009 1.9981 0.1474 -0.0532 -0.0261
-1.0047 -0.0009 -1.9981 -0.1474 0.0532 0.0261
-2.0051 -0.0010 -0.9959 -0.1872 -0.0390 0.0241
2.0051 0.0010 0.9959 0.1872 0.0390 -0.0241
-2.0022 -0.0005 1.0042 -0.1154 -0.1360 0.0053
2.0022 0.0005 -1.0042 0.1154 0.1360 -0.0053
